data_1568418
loop_
_publ_author_name
'Xiong, Jin'
'Liu, Qing'
'Lavina, Barbara'
'Hu, Michael Y.'
'Zhao, Jiyong'
'Alp, Esen E.'
'Deng, Liang'
'Ye, Shengfa'
'Guo, Yisong'

_publ_section_title
;
 Spin polarization assisted facile C-H activation by an <i>S</i> = 1
 iron(iv)-bisimido complex: a comprehensive spectroscopic and theoretical
 investigation.
;
_journal_issue 11
_journal_name_full 'Chemical science'
_journal_page_first 2808
_journal_page_last 2820
_journal_paper_doi 10.1039/d2sc06273a
_journal_volume 14
_journal_year 2023
_chemical_formula_moiety 'C51 H70 Fe N4'
_chemical_formula_sum 'C51 H70 Fe N4'
_chemical_formula_weight 794.96
_chemical_properties_physical Air-sensitive,Hygroscopic,Oxygen-sensitive
_space_group_crystal_system monoclinic
_space_group_IT_number 15
_space_group_name_Hall '-C 2yc'
_space_group_name_H-M_alt 'C 1 2/c 1'
_atom_sites_solution_hydrogens geom
_atom_sites_solution_primary dual
_audit_creation_date 2019-06-11
_audit_creation_method
;
Olex2 1.2
(compiled 2018.05.29 svn.r3508 for OlexSys, GUI svn.r5506)
;
_audit_update_record
;
2022-05-13 deposited with the CCDC.	2023-02-14 downloaded from the CCDC.
;
_cell_angle_alpha 90
_cell_angle_beta 114.448(2)
_cell_angle_gamma 90
_cell_formula_units_Z 4
_cell_length_a 23.1585(7)
_cell_length_b 9.2604(3)
_cell_length_c 23.5718(7)
_cell_measurement_reflns_used 9949
_cell_measurement_temperature 170(2)
_cell_measurement_theta_max 54.97
_cell_measurement_theta_min 3.33
_cell_volume 4601.9(3)
_computing_cell_refinement 'SAINT v8.37A (Bruker, 2015)'
_computing_data_reduction 'SAINT v8.37A (Bruker, 2015)'
_computing_molecular_graphics 'Olex2 (Dolomanov et al., 2009)'
_computing_publication_material 'Olex2 (Dolomanov et al., 2009)'
_computing_structure_refinement 'ShelXL (Sheldrick, 2015)'
_computing_structure_solution 'ShelXT (Sheldrick, 2015)'
_diffrn_ambient_temperature 170.01
_diffrn_measured_fraction_theta_full 0.985
_diffrn_measured_fraction_theta_max 0.985
_diffrn_measurement_device_type 'Bruker D8 Venture'
_diffrn_measurement_method '\f and \w scans'
_diffrn_radiation_type GaK\a
_diffrn_radiation_wavelength 1.34139
_diffrn_reflns_av_R_equivalents 0.0405
_diffrn_reflns_av_unetI/netI 0.0326
_diffrn_reflns_Laue_measured_fraction_full 0.985
_diffrn_reflns_Laue_measured_fraction_max 0.985
_diffrn_reflns_limit_h_max 28
_diffrn_reflns_limit_h_min -28
_diffrn_reflns_limit_k_max 11
_diffrn_reflns_limit_k_min -10
_diffrn_reflns_limit_l_max 28
_diffrn_reflns_limit_l_min -28
_diffrn_reflns_number 20345
_diffrn_reflns_point_group_measured_fraction_full 0.985
_diffrn_reflns_point_group_measured_fraction_max 0.985
_diffrn_reflns_theta_full 53.594
_diffrn_reflns_theta_max 54.942
_diffrn_reflns_theta_min 4.537
_diffrn_standards_number 0
_exptl_absorpt_coefficient_mu 1.939
_exptl_absorpt_correction_T_max 0.7508
_exptl_absorpt_correction_T_min 0.6213
_exptl_absorpt_correction_type multi-scan
_exptl_absorpt_process_details
'SADABS-2016/2 (Bruker,2016/2) was used for absorption correction. wR2(int) was 0.0973 before and 0.0571 after correction. The Ratio of minimum to maximum transmission is 0.8275. The \l/2 correction factor is Not present.'
_exptl_crystal_colour black
_exptl_crystal_density_diffrn 1.147
_exptl_crystal_description block
_exptl_crystal_F_000 1720
_exptl_crystal_recrystallization_method 'Re-crystallisation from solvent: diethyl ether and THF'
_exptl_crystal_size_max 0.12
_exptl_crystal_size_mid 0.08
_exptl_crystal_size_min 0.05
_refine_diff_density_max 0.265
_refine_diff_density_min -0.307
_refine_diff_density_rms 0.045
_refine_ls_extinction_method none
_refine_ls_goodness_of_fit_ref 1.093
_refine_ls_hydrogen_treatment constr
_refine_ls_matrix_type full
_refine_ls_number_parameters 262
_refine_ls_number_reflns 4317
_refine_ls_number_restraints 0
_refine_ls_restrained_S_all 1.093
_refine_ls_R_factor_all 0.0487
_refine_ls_R_factor_gt 0.0430
_refine_ls_shift/su_max 0.002
_refine_ls_shift/su_mean 0.000
_refine_ls_structure_factor_coef Fsqd
_refine_ls_weighting_details 'w=1/[\s^2^(Fo^2^)+(0.0557P)^2^+5.1281P] where P=(Fo^2^+2Fc^2^)/3'
_refine_ls_weighting_scheme calc
_refine_ls_wR_factor_gt 0.1169
_refine_ls_wR_factor_ref 0.1222
_reflns_Friedel_coverage 0.000
_reflns_number_gt 3874
_reflns_number_total 4317
_reflns_threshold_expression 'I > 2\s(I)'
_cod_data_source_file d2sc06273a2.cif
_cod_data_source_block mj19383_0m
_cod_depositor_comments 'Adding full bibliography for 1568418.cif.'
_cod_database_code 1568418
_shelx_shelxl_version_number 2016/6
_shelx_space_group_comment
;
The symmetry employed for this shelxl refinement is uniquely defined
by the following loop, which should always be used as a source of
symmetry information in preference to the above space-group names.
They are only intended as comments.
;
_shelx_estimated_absorpt_t_max 0.909
_shelx_estimated_absorpt_t_min 0.801
_olex2_refinement_description
;
1. Fixed Uiso
 At 1.2 times of:
  All C(H) groups
 At 1.5 times of:
  All C(H,H,H) groups
2.a Ternary CH refined with riding coordinates:
 C9(H9), C12(H12), C21(H21), C24(H24)
2.b Aromatic/amide H refined with riding coordinates:
 C2(H2), C5(H5), C6(H6), C7(H7), C17(H17), C18(H18), C19(H19)
2.c Idealised Me refined as rotating group:
 C10(H10A,H10B,H10C), C11(H11A,H11B,H11C), C13(H13B,H13A,H13C), C14(H14A,H14B,
 H14C), C22(H22A,H22B,H22C), C23(H23A,H23B,H23C), C25(H25A,H25B,H25C), C26(H26A,
 H26B,H26C)
;
_olex2_submission_special_instructions 'No special instructions were received'

loop_
_space_group_symop_operation_xyz
'x, y, z'
'-x, y, -z+1/2'
'x+1/2, y+1/2, z'
'-x+1/2, y+1/2, -z+1/2'
'-x, -y, -z'
'x, -y, z-1/2'
'-x+1/2, -y+1/2, -z'
'x+1/2, -y+1/2, z-1/2'

loop_
_atom_site_label
_atom_site_type_symbol
_atom_site_fract_x
_atom_site_fract_y
_atom_site_fract_z
_atom_site_U_iso_or_equiv
_atom_site_adp_type
_atom_site_occupancy
_atom_site_site_symmetry_order
_atom_site_calc_flag
_atom_site_refinement_flags_posn
_atom_site_refinement_flags_adp
_atom_site_refinement_flags_occupancy
_atom_site_disorder_assembly
_atom_site_disorder_group
Fe1 Fe 0.500000 0.38486(4) 0.250000 0.02615(14) Uani 1 2 d S T P . .
N1 N 0.56767(8) 0.44103(18) 0.30362(8) 0.0320(4) Uani 1 1 d . . . . .
N2 N 0.47326(8) 0.08585(18) 0.20031(8) 0.0322(4) Uani 1 1 d . . . . .
C1 C 0.500000 0.1780(3) 0.250000 0.0278(6) Uani 1 2 d S T P . .
C2 C 0.48353(13) -0.0576(2) 0.21939(11) 0.0456(6) Uani 1 1 d . . . . .
H2 H 0.469514 -0.140231 0.193334 0.055 Uiso 1 1 calc R . . . .
C3 C 0.44331(10) 0.1193(2) 0.13493(9) 0.0324(4) Uani 1 1 d . . . . .
C4 C 0.48168(10) 0.1321(2) 0.10281(10) 0.0366(5) Uani 1 1 d . . . . .
C5 C 0.45156(12) 0.1407(3) 0.03810(11) 0.0504(6) Uani 1 1 d . . . . .
H5 H 0.476331 0.149207 0.014669 0.060 Uiso 1 1 calc R . . . .
C6 C 0.38622(14) 0.1368(3) 0.00745(11) 0.0588(7) Uani 1 1 d . . . . .
H6 H 0.366526 0.139872 -0.036789 0.071 Uiso 1 1 calc R . . . .
C7 C 0.34959(12) 0.1287(3) 0.04066(12) 0.0532(7) Uani 1 1 d . . . . .
H7 H 0.304689 0.129499 0.019010 0.064 Uiso 1 1 calc R . . . .
C8 C 0.37683(11) 0.1193(2) 0.10509(11) 0.0396(5) Uani 1 1 d . . . . .
C9 C 0.33616(12) 0.1041(3) 0.14126(13) 0.0509(6) Uani 1 1 d . . . . .
H9 H 0.360092 0.145020 0.183906 0.061 Uiso 1 1 calc R . . . .
C10 C 0.32198(18) -0.0542(4) 0.1478(2) 0.0898(12) Uani 1 1 d . . . . .
H10A H 0.301839 -0.098264 0.106399 0.135 Uiso 1 1 calc GR . . . .
H10B H 0.293347 -0.061103 0.168813 0.135 Uiso 1 1 calc GR . . . .
H10C H 0.361636 -0.104965 0.172452 0.135 Uiso 1 1 calc GR . . . .
C11 C 0.27317(12) 0.1853(3) 0.11033(15) 0.0645(8) Uani 1 1 d . . . . .
H11A H 0.281309 0.284665 0.101291 0.097 Uiso 1 1 calc GR . . . .
H11B H 0.251717 0.186564 0.138487 0.097 Uiso 1 1 calc GR . . . .
H11C H 0.246160 0.136722 0.071411 0.097 Uiso 1 1 calc GR . . . .
C12 C 0.55363(11) 0.1337(3) 0.13635(11) 0.0444(6) Uani 1 1 d . . . . .
H12 H 0.565022 0.163971 0.180417 0.053 Uiso 1 1 calc R . . . .
C13 C 0.58354(15) 0.2407(4) 0.10795(17) 0.0795(10) Uani 1 1 d . . . . .
H13B H 0.629434 0.243952 0.133076 0.119 Uiso 1 1 calc GR . . . .
H13A H 0.565383 0.336698 0.106979 0.119 Uiso 1 1 calc GR . . . .
H13C H 0.575158 0.210515 0.065396 0.119 Uiso 1 1 calc GR . . . .
C14 C 0.58095(14) -0.0171(4) 0.13778(17) 0.0736(9) Uani 1 1 d . . . . .
H14A H 0.560943 -0.085338 0.155889 0.110 Uiso 1 1 calc GR . . . .
H14B H 0.626821 -0.015355 0.163135 0.110 Uiso 1 1 calc GR . . . .
H14C H 0.572611 -0.047193 0.095243 0.110 Uiso 1 1 calc GR . . . .
C15 C 0.62468(9) 0.5005(2) 0.34305(10) 0.0343(5) Uani 1 1 d . . . . .
C16 C 0.63572(10) 0.5359(2) 0.40518(11) 0.0412(5) Uani 1 1 d . . . . .
C17 C 0.69531(12) 0.5888(3) 0.44444(13) 0.0544(7) Uani 1 1 d . . . . .
H17 H 0.703929 0.611488 0.486485 0.065 Uiso 1 1 calc R . . . .
C18 C 0.74208(12) 0.6088(3) 0.42302(14) 0.0596(8) Uani 1 1 d . . . . .
H18 H 0.782451 0.644505 0.450558 0.072 Uiso 1 1 calc R . . . .
C19 C 0.73078(11) 0.5776(3) 0.36263(14) 0.0523(7) Uani 1 1 d . . . . .
H19 H 0.763352 0.593522 0.348732 0.063 Uiso 1 1 calc R . . . .
C20 C 0.67257(10) 0.5231(2) 0.32106(11) 0.0417(5) Uani 1 1 d . . . . .
C21 C 0.66014(11) 0.4916(3) 0.25455(12) 0.0488(6) Uani 1 1 d . . . . .
H21 H 0.626865 0.414753 0.239095 0.059 Uiso 1 1 calc R . . . .
C22 C 0.63364(19) 0.6262(4) 0.21515(16) 0.0841(11) Uani 1 1 d . . . . .
H22A H 0.595082 0.657206 0.219241 0.126 Uiso 1 1 calc GR . . . .
H22B H 0.623504 0.604345 0.171369 0.126 Uiso 1 1 calc GR . . . .
H22C H 0.665282 0.703625 0.229489 0.126 Uiso 1 1 calc GR . . . .
C23 C 0.71837(17) 0.4364(6) 0.24666(19) 0.0983(13) Uani 1 1 d . . . . .
H23A H 0.751345 0.510967 0.260229 0.147 Uiso 1 1 calc GR . . . .
H23B H 0.706805 0.413372 0.202719 0.147 Uiso 1 1 calc GR . . . .
H23C H 0.734409 0.349314 0.271964 0.147 Uiso 1 1 calc GR . . . .
C24 C 0.58315(12) 0.5209(3) 0.42693(11) 0.0467(6) Uani 1 1 d . . . . .
H24 H 0.559777 0.429565 0.408687 0.056 Uiso 1 1 calc R . . . .
C25 C 0.60599(16) 0.5113(4) 0.49757(12) 0.0685(8) Uani 1 1 d . . . . .
H25A H 0.638451 0.435933 0.513918 0.103 Uiso 1 1 calc GR . . . .
H25B H 0.570122 0.487380 0.507724 0.103 Uiso 1 1 calc GR . . . .
H25C H 0.624043 0.604266 0.516422 0.103 Uiso 1 1 calc GR . . . .
C26 C 0.53615(14) 0.6454(3) 0.40216(14) 0.0596(7) Uani 1 1 d . . . . .
H26A H 0.557593 0.736613 0.419644 0.089 Uiso 1 1 calc GR . . . .
H26B H 0.500892 0.630939 0.414312 0.089 Uiso 1 1 calc GR . . . .
H26C H 0.519789 0.648643 0.356609 0.089 Uiso 1 1 calc GR . . . .

loop_
_atom_site_aniso_label
_atom_site_aniso_U_11
_atom_site_aniso_U_22
_atom_site_aniso_U_33
_atom_site_aniso_U_23
_atom_site_aniso_U_13
_atom_site_aniso_U_12
Fe1 0.0217(2) 0.0272(2) 0.0277(2) 0.000 0.00834(16) 0.000
N1 0.0273(8) 0.0295(9) 0.0355(9) 0.0003(7) 0.0091(7) -0.0013(7)
N2 0.0416(10) 0.0282(8) 0.0283(8) -0.0024(7) 0.0161(8) -0.0022(7)
C1 0.0265(13) 0.0318(14) 0.0278(14) 0.000 0.0139(11) 0.000
C2 0.0735(17) 0.0274(11) 0.0410(11) -0.0042(9) 0.0287(12) -0.0035(10)
C3 0.0379(11) 0.0306(10) 0.0276(10) -0.0038(8) 0.0124(9) -0.0035(8)
C4 0.0407(12) 0.0398(12) 0.0291(10) -0.0041(9) 0.0141(9) -0.0039(9)
C5 0.0543(15) 0.0674(17) 0.0326(12) -0.0043(11) 0.0212(11) -0.0014(12)
C6 0.0590(16) 0.0776(19) 0.0278(12) -0.0084(12) 0.0060(11) 0.0043(14)
C7 0.0399(13) 0.0651(17) 0.0416(13) -0.0129(12) 0.0038(11) -0.0023(11)
C8 0.0371(12) 0.0394(12) 0.0406(12) -0.0091(9) 0.0144(10) -0.0047(9)
C9 0.0429(13) 0.0530(15) 0.0624(16) -0.0146(12) 0.0274(12) -0.0090(11)
C10 0.087(2) 0.066(2) 0.149(4) 0.012(2) 0.081(3) -0.0045(18)
C11 0.0400(14) 0.0619(18) 0.092(2) -0.0249(16) 0.0272(14) -0.0105(12)
C12 0.0397(12) 0.0595(15) 0.0372(12) -0.0066(10) 0.0191(10) -0.0072(11)
C13 0.0614(18) 0.089(2) 0.097(2) 0.015(2) 0.0424(18) -0.0147(17)
C14 0.0457(16) 0.075(2) 0.093(2) 0.0006(18) 0.0208(16) 0.0082(14)
C15 0.0247(10) 0.0269(10) 0.0420(12) -0.0021(8) 0.0046(9) 0.0001(8)
C16 0.0381(12) 0.0316(11) 0.0421(12) -0.0043(9) 0.0050(10) 0.0047(9)
C17 0.0465(14) 0.0440(14) 0.0481(14) -0.0107(11) -0.0050(12) 0.0046(11)
C18 0.0346(13) 0.0436(14) 0.074(2) -0.0084(13) -0.0045(13) -0.0036(10)
C19 0.0267(11) 0.0393(13) 0.0787(19) 0.0002(12) 0.0096(12) -0.0028(9)
C20 0.0323(11) 0.0304(11) 0.0568(14) -0.0003(10) 0.0127(10) -0.0012(9)
C21 0.0326(12) 0.0534(14) 0.0636(16) 0.0011(12) 0.0231(11) -0.0072(10)
C22 0.089(3) 0.080(2) 0.065(2) 0.0150(17) 0.0133(18) -0.0028(18)
C23 0.068(2) 0.153(4) 0.086(3) 0.001(3) 0.044(2) 0.025(2)
C24 0.0538(14) 0.0409(13) 0.0381(12) -0.0030(10) 0.0118(11) 0.0108(11)
C25 0.081(2) 0.076(2) 0.0438(15) -0.0028(14) 0.0208(15) 0.0239(16)
C26 0.0576(16) 0.0565(16) 0.0637(17) 0.0086(13) 0.0242(14) 0.0193(13)

loop_
_atom_type_symbol
_atom_type_description
_atom_type_scat_dispersion_real
_atom_type_scat_dispersion_imag
_atom_type_scat_source
C C 0.0148 0.0070 'International Tables Vol C Tables 4.2.6.8 and 6.1.1.4'
H H 0.0000 0.0000 'International Tables Vol C Tables 4.2.6.8 and 6.1.1.4'
Fe Fe -0.2784 2.5795 'International Tables Vol C Tables 4.2.6.8 and 6.1.1.4'
N N 0.0253 0.0136 'International Tables Vol C Tables 4.2.6.8 and 6.1.1.4'

loop_
_geom_angle_atom_site_label_1
_geom_angle_atom_site_label_2
_geom_angle_atom_site_label_3
_geom_angle
_geom_angle_site_symmetry_1
_geom_angle_site_symmetry_3
_geom_angle_publ_flag
N1 Fe1 N1 142.98(12) . 2_655 ?
N1 Fe1 C1 108.51(6) . . ?
N1 Fe1 C1 108.51(6) 2_655 . ?
C15 N1 Fe1 172.69(16) . . ?
C1 N2 C2 111.19(17) . . ?
C1 N2 C3 128.92(17) . . ?
C2 N2 C3 119.61(17) . . ?
N2 C1 Fe1 128.44(11) . . ?
N2 C1 Fe1 128.44(11) 2_655 . ?
N2 C1 N2 103.1(2) . 2_655 ?
N2 C2 H2 126.4 . . ?
C2 C2 N2 107.25(12) 2_655 . ?
C2 C2 H2 126.4 2_655 . ?
C4 C3 N2 117.94(18) . . ?
C4 C3 C8 122.9(2) . . ?
C8 C3 N2 118.69(19) . . ?
C3 C4 C5 117.3(2) . . ?
C3 C4 C12 121.84(19) . . ?
C5 C4 C12 120.9(2) . . ?
C4 C5 H5 119.5 . . ?
C6 C5 C4 121.0(2) . . ?
C6 C5 H5 119.5 . . ?
C5 C6 H6 119.9 . . ?
C7 C6 C5 120.3(2) . . ?
C7 C6 H6 119.9 . . ?
C6 C7 H7 119.3 . . ?
C6 C7 C8 121.3(2) . . ?
C8 C7 H7 119.3 . . ?
C3 C8 C9 121.8(2) . . ?
C7 C8 C3 117.2(2) . . ?
C7 C8 C9 121.0(2) . . ?
C8 C9 H9 108.4 . . ?
C8 C9 C10 110.9(2) . . ?
C8 C9 C11 112.2(2) . . ?
C10 C9 H9 108.4 . . ?
C10 C9 C11 108.5(2) . . ?
C11 C9 H9 108.4 . . ?
C9 C10 H10A 109.5 . . ?
C9 C10 H10B 109.5 . . ?
C9 C10 H10C 109.5 . . ?
H10A C10 H10B 109.5 . . ?
H10A C10 H10C 109.5 . . ?
H10B C10 H10C 109.5 . . ?
C9 C11 H11A 109.5 . . ?
C9 C11 H11B 109.5 . . ?
C9 C11 H11C 109.5 . . ?
H11A C11 H11B 109.5 . . ?
H11A C11 H11C 109.5 . . ?
H11B C11 H11C 109.5 . . ?
C4 C12 H12 107.7 . . ?
C4 C12 C14 110.9(2) . . ?
C13 C12 C4 112.3(2) . . ?
C13 C12 H12 107.7 . . ?
C13 C12 C14 110.3(2) . . ?
C14 C12 H12 107.7 . . ?
C12 C13 H13B 109.5 . . ?
C12 C13 H13A 109.5 . . ?
C12 C13 H13C 109.5 . . ?
H13B C13 H13A 109.5 . . ?
H13B C13 H13C 109.5 . . ?
H13A C13 H13C 109.5 . . ?
C12 C14 H14A 109.5 . . ?
C12 C14 H14B 109.5 . . ?
C12 C14 H14C 109.5 . . ?
H14A C14 H14B 109.5 . . ?
H14A C14 H14C 109.5 . . ?
H14B C14 H14C 109.5 . . ?
N1 C15 C16 120.20(19) . . ?
N1 C15 C20 119.2(2) . . ?
C16 C15 C20 120.58(19) . . ?
C15 C16 C24 120.22(19) . . ?
C17 C16 C15 118.2(2) . . ?
C17 C16 C24 121.5(2) . . ?
C16 C17 H17 119.5 . . ?
C18 C17 C16 120.9(3) . . ?
C18 C17 H17 119.5 . . ?
C17 C18 H18 119.7 . . ?
C19 C18 C17 120.7(2) . . ?
C19 C18 H18 119.7 . . ?
C18 C19 H19 119.3 . . ?
C18 C19 C20 121.4(3) . . ?
C20 C19 H19 119.3 . . ?
C15 C20 C21 120.75(19) . . ?
C19 C20 C15 118.1(2) . . ?
C19 C20 C21 121.1(2) . . ?
C20 C21 H21 107.7 . . ?
C20 C21 C22 109.4(2) . . ?
C20 C21 C23 113.3(2) . . ?
C22 C21 H21 107.7 . . ?
C23 C21 H21 107.7 . . ?
C23 C21 C22 110.7(3) . . ?
C21 C22 H22A 109.5 . . ?
C21 C22 H22B 109.5 . . ?
C21 C22 H22C 109.5 . . ?
H22A C22 H22B 109.5 . . ?
H22A C22 H22C 109.5 . . ?
H22B C22 H22C 109.5 . . ?
C21 C23 H23A 109.5 . . ?
C21 C23 H23B 109.5 . . ?
C21 C23 H23C 109.5 . . ?
H23A C23 H23B 109.5 . . ?
H23A C23 H23C 109.5 . . ?
H23B C23 H23C 109.5 . . ?
C16 C24 H24 107.5 . . ?
C16 C24 C25 114.3(2) . . ?
C16 C24 C26 110.3(2) . . ?
C25 C24 H24 107.5 . . ?
C26 C24 H24 107.5 . . ?
C26 C24 C25 109.4(2) . . ?
C24 C25 H25A 109.5 . . ?
C24 C25 H25B 109.5 . . ?
C24 C25 H25C 109.5 . . ?
H25A C25 H25B 109.5 . . ?
H25A C25 H25C 109.5 . . ?
H25B C25 H25C 109.5 . . ?
C24 C26 H26A 109.5 . . ?
C24 C26 H26B 109.5 . . ?
C24 C26 H26C 109.5 . . ?
H26A C26 H26B 109.5 . . ?
H26A C26 H26C 109.5 . . ?
H26B C26 H26C 109.5 . . ?

loop_
_geom_bond_atom_site_label_1
_geom_bond_atom_site_label_2
_geom_bond_distance
_geom_bond_site_symmetry_2
_geom_bond_publ_flag
Fe1 N1 1.6384(16) . ?
Fe1 N1 1.6384(16) 2_655 ?
Fe1 C1 1.916(3) . ?
N1 C15 1.376(3) . ?
N2 C1 1.372(2) . ?
N2 C2 1.391(3) . ?
N2 C3 1.438(3) . ?
C2 C2 1.324(5) 2_655 ?
C2 H2 0.9500 . ?
C3 C4 1.391(3) . ?
C3 C8 1.403(3) . ?
C4 C5 1.393(3) . ?
C4 C12 1.520(3) . ?
C5 H5 0.9500 . ?
C5 C6 1.381(4) . ?
C6 H6 0.9500 . ?
C6 C7 1.374(4) . ?
C7 H7 0.9500 . ?
C7 C8 1.385(3) . ?
C8 C9 1.516(3) . ?
C9 H9 1.0000 . ?
C9 C10 1.524(4) . ?
C9 C11 1.531(4) . ?
C10 H10A 0.9800 . ?
C10 H10B 0.9800 . ?
C10 H10C 0.9800 . ?
C11 H11A 0.9800 . ?
C11 H11B 0.9800 . ?
C11 H11C 0.9800 . ?
C12 H12 1.0000 . ?
C12 C13 1.514(4) . ?
C12 C14 1.528(4) . ?
C13 H13B 0.9800 . ?
C13 H13A 0.9800 . ?
C13 H13C 0.9800 . ?
C14 H14A 0.9800 . ?
C14 H14B 0.9800 . ?
C14 H14C 0.9800 . ?
C15 C16 1.417(3) . ?
C15 C20 1.421(3) . ?
C16 C17 1.394(3) . ?
C16 C24 1.510(3) . ?
C17 H17 0.9500 . ?
C17 C18 1.384(4) . ?
C18 H18 0.9500 . ?
C18 C19 1.367(4) . ?
C19 H19 0.9500 . ?
C19 C20 1.392(3) . ?
C20 C21 1.501(4) . ?
C21 H21 1.0000 . ?
C21 C22 1.524(4) . ?
C21 C23 1.524(4) . ?
C22 H22A 0.9800 . ?
C22 H22B 0.9800 . ?
C22 H22C 0.9800 . ?
C23 H23A 0.9800 . ?
C23 H23B 0.9800 . ?
C23 H23C 0.9800 . ?
C24 H24 1.0000 . ?
C24 C25 1.527(3) . ?
C24 C26 1.526(3) . ?
C25 H25A 0.9800 . ?
C25 H25B 0.9800 . ?
C25 H25C 0.9800 . ?
C26 H26A 0.9800 . ?
C26 H26B 0.9800 . ?
C26 H26C 0.9800 . ?
